data_1546966
loop_
_publ_author_name
'Yuan, Yu-Xi'
'Zhang, Yu'
'Guo, Ling-Li'
'Wang, Yue-Hu'
'Goto, Masuo'
'Morris-Natschke, Susan L'
'Lee, Kuo-Hsiung'
'Hao, Xiao-Jiang'

_publ_section_title
;
 Tabercorymines A and B, Two Vobasinyl-Ibogan-Type Bisindole Alkaloids
 from Tabernaemontana corymbosa.
;
_journal_issue 18
_journal_name_full 'Organic letters'
_journal_page_first 4964
_journal_page_last 4967
_journal_paper_doi 10.1021/acs.orglett.7b02445
_journal_volume 19
_journal_year 2017
_chemical_absolute_configuration ad
_chemical_formula_moiety 'C44 H52 N4 O8'
_chemical_formula_sum 'C44 H52 N4 O8'
_chemical_formula_weight 764.89
_space_group_crystal_system monoclinic
_space_group_IT_number 4
_space_group_name_Hall 'P 2yb'
_space_group_name_H-M_alt 'P 1 21 1'
_symmetry_space_group_name_Hall 'P 2yb'
_symmetry_space_group_name_H-M 'P 1 21 1'
_atom_sites_solution_hydrogens mixed
_atom_sites_solution_primary direct
_atom_sites_solution_secondary difmap
_audit_creation_method SHELXL-2014/7
_cell_angle_alpha 90
_cell_angle_beta 101.43
_cell_angle_gamma 90
_cell_formula_units_Z 2
_cell_length_a 9.22550(10)
_cell_length_b 13.8573(2)
_cell_length_c 15.8051(2)
_cell_measurement_reflns_used 9935
_cell_measurement_temperature 100(2)
_cell_measurement_theta_max 70.22
_cell_measurement_theta_min 6.39
_cell_volume 1980.46(4)
_computing_cell_refinement 'Bruker SAINT'
_computing_data_collection 'Bruker APEX2'
_computing_data_reduction 'Bruker SAINT'
_computing_molecular_graphics 'Bruker SHELXTL'
_computing_publication_material 'Bruker SHELXTL'
_computing_structure_refinement 'SHELXL-2014 (Sheldrick 2014)'
_computing_structure_solution 'SHELXS-97 (Sheldrick 2008)'
_diffrn_ambient_temperature 100(2)
_diffrn_measured_fraction_theta_full 0.992
_diffrn_measured_fraction_theta_max 0.981
_diffrn_measurement_device_type 'Bruker APEX-II CCD'
_diffrn_measurement_method '\f and \w scans'
_diffrn_radiation_type CuK\a
_diffrn_radiation_wavelength 1.54178
_diffrn_reflns_av_R_equivalents 0.0224
_diffrn_reflns_av_unetI/netI 0.0244
_diffrn_reflns_Laue_measured_fraction_full 0.992
_diffrn_reflns_Laue_measured_fraction_max 0.981
_diffrn_reflns_limit_h_max 11
_diffrn_reflns_limit_h_min -11
_diffrn_reflns_limit_k_max 16
_diffrn_reflns_limit_k_min -16
_diffrn_reflns_limit_l_max 19
_diffrn_reflns_limit_l_min -18
_diffrn_reflns_number 19051
_diffrn_reflns_point_group_measured_fraction_full 0.919
_diffrn_reflns_point_group_measured_fraction_max 0.900
_diffrn_reflns_theta_full 67.679
_diffrn_reflns_theta_max 70.243
_diffrn_reflns_theta_min 6.063
_diffrn_source 'fine-focus sealed tube'
_exptl_absorpt_coefficient_mu 0.718
_exptl_absorpt_correction_type multi-scan
_exptl_absorpt_process_details sadabs
_exptl_crystal_colour colourless
_exptl_crystal_density_diffrn 1.283
_exptl_crystal_description plate
_exptl_crystal_F_000 816
_exptl_crystal_size_max 0.320
_exptl_crystal_size_mid 0.270
_exptl_crystal_size_min 0.040
_exptl_transmission_factor_max 0.5221
_exptl_transmission_factor_min 0.3762
_refine_diff_density_max 0.244
_refine_diff_density_min -0.187
_refine_diff_density_rms 0.041
_refine_ls_abs_structure_details
;
 Flack x determined using 2879 quotients [(I+)-(I-)]/[(I+)+(I-)]
 (Parsons, Flack and Wagner, Acta Cryst. B69 (2013) 249-259).
;
_refine_ls_abs_structure_Flack 0.11(4)
_refine_ls_extinction_method none
_refine_ls_goodness_of_fit_ref 1.042
_refine_ls_hydrogen_treatment mixed
_refine_ls_matrix_type full
_refine_ls_number_parameters 514
_refine_ls_number_reflns 6813
_refine_ls_number_restraints 1
_refine_ls_restrained_S_all 1.041
_refine_ls_R_factor_all 0.0326
_refine_ls_R_factor_gt 0.0324
_refine_ls_shift/su_max 0.000
_refine_ls_shift/su_mean 0.000
_refine_ls_structure_factor_coef Fsqd
_refine_ls_weighting_details 'w=1/[\s^2^(Fo^2^)+(0.0598P)^2^+0.2663P] where P=(Fo^2^+2Fc^2^)/3'
_refine_ls_weighting_scheme calc
_refine_ls_wR_factor_gt 0.0858
_refine_ls_wR_factor_ref 0.0861
_reflns_Friedel_coverage 0.758
_reflns_Friedel_fraction_full 0.840
_reflns_Friedel_fraction_max 0.812
_reflns_number_gt 6757
_reflns_number_total 6813
_reflns_threshold_expression 'I > 2\s(I)'
_cod_data_source_file ol7b02445_si_002.cif
_cod_data_source_block cu_hty28a_0m
_cod_depositor_comments 'Adding full bibliography for 1546966.cif.'
_cod_database_code 1546966
_shelx_shelxl_version_number 2014/7
_shelx_space_group_comment
;
The symmetry employed for this shelxl refinement is uniquely defined
by the following loop, which should always be used as a source of
symmetry information in preference to the above space-group names.
They are only intended as comments.
;
_shelx_estimated_absorpt_t_min 0.803
_shelx_estimated_absorpt_t_max 0.972

loop_
_space_group_symop_operation_xyz
'x, y, z'
'-x, y+1/2, -z'

loop_
_atom_site_label
_atom_site_type_symbol
_atom_site_fract_x
_atom_site_fract_y
_atom_site_fract_z
_atom_site_U_iso_or_equiv
_atom_site_adp_type
_atom_site_occupancy
_atom_site_site_symmetry_order
_atom_site_calc_flag
_atom_site_refinement_flags_posn
_atom_site_refinement_flags_adp
O1 O 0.94958(18) 0.60359(12) 0.32009(9) 0.0351(4) Uani 1 1 d . .
O2 O 0.7204(2) 0.62480(14) 0.34190(11) 0.0414(4) Uani 1 1 d . .
O3 O 0.58103(17) 0.14159(10) 0.11098(9) 0.0288(3) Uani 1 1 d . .
O4 O 0.64556(15) 0.34538(10) 0.31000(9) 0.0227(3) Uani 1 1 d . .
H21 H 0.615(3) 0.329(2) 0.3564(19) 0.034 Uiso 1 1 d . U
O5 O 0.03005(15) 0.25792(13) 0.33478(10) 0.0334(3) Uani 1 1 d . .
O6 O 0.11612(18) 0.44005(13) 0.28840(14) 0.0440(4) Uani 1 1 d . .
O7 O 0.40829(16) 0.12392(13) 0.45800(9) 0.0336(4) Uani 1 1 d . .
O8 O 0.52911(16) 0.26265(13) 0.44623(9) 0.0328(3) Uani 1 1 d . .
N1 N 0.12040(17) 0.18485(14) 0.21954(11) 0.0254(4) Uani 1 1 d . .
N2 N 0.69369(18) 0.47408(12) 0.19532(10) 0.0221(3) Uani 1 1 d . .
H16 H 0.6654 0.4789 0.2451 0.026 Uiso 1 1 calc R U
N3 N 0.8722(2) 0.72849(13) 0.07961(11) 0.0286(4) Uani 1 1 d . .
C1 C 0.0090(2) 0.11218(17) 0.18689(13) 0.0279(4) Uani 1 1 d . .
H1 H -0.0378 0.0900 0.2339 0.042 Uiso 1 1 calc R U
H24 H 0.0561 0.0574 0.1639 0.042 Uiso 1 1 calc R U
H23 H -0.0661 0.1403 0.1409 0.042 Uiso 1 1 calc R U
C2 C 0.2377(2) 0.14470(15) 0.28905(12) 0.0239(4) Uani 1 1 d . .
H32 H 0.1895 0.0988 0.3238 0.029 Uiso 1 1 calc R U
C3 C 0.2969(2) 0.23091(16) 0.34768(13) 0.0256(4) Uani 1 1 d . .
C4 C 0.3234(2) 0.31903(15) 0.29271(13) 0.0254(4) Uani 1 1 d . .
H43 H 0.3751 0.3704 0.3318 0.031 Uiso 1 1 calc R U
C5 C 0.40855(19) 0.30149(15) 0.21953(13) 0.0230(4) Uani 1 1 d . .
H44 H 0.3598 0.2476 0.1837 0.028 Uiso 1 1 calc R U
H22 H 0.3977 0.3597 0.1825 0.028 Uiso 1 1 calc R U
C6 C 0.57434(19) 0.27811(14) 0.24528(12) 0.0208(4) Uani 1 1 d . .
C7 C 0.64030(18) 0.29774(14) 0.16480(12) 0.0201(4) Uani 1 1 d . .
C8 C 0.6880(2) 0.39137(14) 0.14778(12) 0.0210(4) Uani 1 1 d . .
C9 C 0.7505(2) 0.54975(14) 0.15396(13) 0.0224(4) Uani 1 1 d . .
C10 C 0.7703(2) 0.64763(14) 0.19784(13) 0.0238(4) Uani 1 1 d . .
C11 C 0.6301(2) 0.71364(16) 0.17688(14) 0.0297(4) Uani 1 1 d . .
H5 H 0.5464 0.6770 0.1427 0.036 Uiso 1 1 calc R U
H4 H 0.6017 0.7347 0.2312 0.036 Uiso 1 1 calc R U
C12 C 0.6635(2) 0.80198(16) 0.12563(15) 0.0316(5) Uani 1 1 d . .
H11 H 0.5712 0.8405 0.1060 0.038 Uiso 1 1 calc R U
C13 C 0.7827(2) 0.86512(16) 0.18117(15) 0.0309(4) Uani 1 1 d . .
H10 H 0.7416 0.8971 0.2272 0.037 Uiso 1 1 calc R U
H2 H 0.8155 0.9158 0.1450 0.037 Uiso 1 1 calc R U
C14 C 0.9956(3) 0.5743(2) 0.40894(15) 0.0486(7) Uani 1 1 d . .
H49 H 0.9812 0.6278 0.4469 0.073 Uiso 1 1 calc R U
H50 H 1.1004 0.5563 0.4199 0.073 Uiso 1 1 calc R U
H3 H 0.9365 0.5188 0.4204 0.073 Uiso 1 1 calc R U
C15 C 0.8081(2) 0.62575(15) 0.29500(13) 0.0280(4) Uani 1 1 d . .
C16 C 0.8990(2) 0.70519(14) 0.17156(13) 0.0246(4) Uani 1 1 d . .
H48 H 0.9927 0.6673 0.1874 0.030 Uiso 1 1 calc R U
C17 C 0.7242(3) 0.76766(17) 0.04768(15) 0.0345(5) Uani 1 1 d . .
H12 H 0.6590 0.7173 0.0160 0.041 Uiso 1 1 calc R U
H13 H 0.7292 0.8222 0.0079 0.041 Uiso 1 1 calc R U
C18 C 0.9152(2) 0.80111(16) 0.22169(14) 0.0290(4) Uani 1 1 d . .
H9 H 0.9079 0.7872 0.2828 0.035 Uiso 1 1 calc R U
C19 C 1.0642(3) 0.8495(2) 0.2223(2) 0.0488(7) Uani 1 1 d . .
H51 H 1.0776 0.8572 0.1620 0.059 Uiso 1 1 calc R U
H52 H 1.0635 0.9147 0.2478 0.059 Uiso 1 1 calc R U
C20 C 0.9209(3) 0.65779(16) 0.02374(14) 0.0326(5) Uani 1 1 d . .
H47 H 1.0222 0.6372 0.0509 0.039 Uiso 1 1 calc R U
H46 H 0.9272 0.6900 -0.0313 0.039 Uiso 1 1 calc R U
C21 C 0.8259(3) 0.56741(16) 0.00278(13) 0.0309(4) Uani 1 1 d . .
H15 H 0.7357 0.5855 -0.0394 0.037 Uiso 1 1 calc R U
H14 H 0.8813 0.5209 -0.0263 0.037 Uiso 1 1 calc R U
C22 C 0.7785(2) 0.51591(15) 0.07679(12) 0.0237(4) Uani 1 1 d . .
C23 C 0.7393(2) 0.41549(15) 0.07192(12) 0.0223(4) Uani 1 1 d . .
C24 C 0.7441(2) 0.34367(16) 0.01021(12) 0.0256(4) Uani 1 1 d . .
H45 H 0.7805 0.3578 -0.0406 0.031 Uiso 1 1 calc R U
C25 C 0.6952(2) 0.25213(16) 0.02426(13) 0.0251(4) Uani 1 1 d . .
H17 H 0.6982 0.2030 -0.0173 0.030 Uiso 1 1 calc R U
C26 C 0.6407(2) 0.23029(14) 0.09931(12) 0.0225(4) Uani 1 1 d . .
C27 C 0.5936(2) 0.06565(15) 0.05242(14) 0.0287(4) Uani 1 1 d . .
H18 H 0.5351 0.0814 -0.0047 0.043 Uiso 1 1 calc R U
H20 H 0.5568 0.0055 0.0731 0.043 Uiso 1 1 calc R U
H19 H 0.6976 0.0576 0.0484 0.043 Uiso 1 1 calc R U
C28 C 0.1688(2) 0.25783(19) 0.39508(14) 0.0323(5) Uani 1 1 d . .
H38 H 0.1653 0.2105 0.4416 0.039 Uiso 1 1 calc R U
H39 H 0.1873 0.3225 0.4217 0.039 Uiso 1 1 calc R U
C29 C 0.0582(2) 0.27130(17) 0.24890(15) 0.0302(5) Uani 1 1 d . .
H33 H -0.0360 0.2881 0.2083 0.036 Uiso 1 1 calc R U
C30 C 0.3521(2) 0.08674(15) 0.24913(12) 0.0231(4) Uani 1 1 d . .
H31 H 0.3286 0.0173 0.2525 0.028 Uiso 1 1 calc R U
H30 H 0.3371 0.1037 0.1872 0.028 Uiso 1 1 calc R U
C31 C 0.51380(19) 0.09988(14) 0.28779(12) 0.0209(4) Uani 1 1 d . .
C32 C 0.6037(2) 0.17770(15) 0.28146(12) 0.0205(4) Uani 1 1 d . .
N4 N 0.74742(17) 0.15537(12) 0.32028(10) 0.0207(3) Uani 1 1 d . .
H25 H 0.8236 0.1945 0.3245 0.025 Uiso 1 1 calc R U
C34 C 0.7530(2) 0.06297(14) 0.35114(12) 0.0216(4) Uani 1 1 d . .
C35 C 0.6074(2) 0.02567(15) 0.33247(12) 0.0231(4) Uani 1 1 d . .
C36 C 0.5828(2) -0.06871(16) 0.35861(13) 0.0281(4) Uani 1 1 d . .
H29 H 0.4856 -0.0948 0.3480 0.034 Uiso 1 1 calc R U
C37 C 0.7005(3) -0.12295(17) 0.39976(14) 0.0321(5) Uani 1 1 d . .
H28 H 0.6842 -0.1871 0.4169 0.039 Uiso 1 1 calc R U
C38 C 0.8454(2) -0.08494(17) 0.41707(13) 0.0299(4) Uani 1 1 d . .
H27 H 0.9249 -0.1238 0.4457 0.036 Uiso 1 1 calc R U
C39 C 0.8731(2) 0.00767(16) 0.39299(12) 0.0253(4) Uani 1 1 d . .
H26 H 0.9705 0.0332 0.4044 0.030 Uiso 1 1 calc R U
C40 C 0.1676(2) 0.35381(17) 0.25299(15) 0.0316(5) Uani 1 1 d . .
C41 C 0.1341(3) 0.44116(19) 0.1999(2) 0.0422(6) Uani 1 1 d . .
H34 H 0.0397 0.4385 0.1560 0.051 Uiso 1 1 calc R U
C42 C 0.2473(3) 0.5113(2) 0.1794(2) 0.0518(7) Uani 1 1 d . .
H37 H 0.2079 0.5771 0.1783 0.078 Uiso 1 1 calc R U
H36 H 0.2698 0.4957 0.1230 0.078 Uiso 1 1 calc R U
H35 H 0.3378 0.5067 0.2238 0.078 Uiso 1 1 calc R U
C43 C 0.4272(2) 0.20775(17) 0.42038(13) 0.0283(4) Uani 1 1 d . .
C44 C 0.5229(3) 0.0965(2) 0.53039(15) 0.0416(6) Uani 1 1 d . .
H41 H 0.6189 0.0972 0.5128 0.062 Uiso 1 1 calc R U
H42 H 0.5029 0.0315 0.5496 0.062 Uiso 1 1 calc R U
H40 H 0.5246 0.1423 0.5778 0.062 Uiso 1 1 calc R U
C33 C 1.1941(4) 0.7929(3) 0.2728(6) 0.143(3) Uani 1 1 d . .
H6 H 1.1927 0.7963 0.3346 0.214 Uiso 1 1 calc R U
H7 H 1.2868 0.8205 0.2623 0.214 Uiso 1 1 calc R U
H8 H 1.1867 0.7253 0.2541 0.214 Uiso 1 1 calc R U

loop_
_atom_site_aniso_label
_atom_site_aniso_U_11
_atom_site_aniso_U_22
_atom_site_aniso_U_33
_atom_site_aniso_U_23
_atom_site_aniso_U_13
_atom_site_aniso_U_12
O1 0.0427(8) 0.0371(8) 0.0237(7) 0.0024(6) 0.0022(6) 0.0123(7)
O2 0.0497(10) 0.0455(10) 0.0331(8) 0.0005(7) 0.0181(7) -0.0039(8)
O3 0.0362(7) 0.0231(7) 0.0289(7) -0.0027(6) 0.0108(6) -0.0073(6)
O4 0.0227(6) 0.0233(7) 0.0232(6) -0.0013(5) 0.0069(5) -0.0037(5)
O5 0.0184(6) 0.0470(9) 0.0374(8) -0.0083(7) 0.0121(6) -0.0048(6)
O6 0.0284(7) 0.0361(9) 0.0706(12) -0.0109(9) 0.0174(8) 0.0064(7)
O7 0.0248(7) 0.0503(10) 0.0262(7) 0.0050(7) 0.0063(5) -0.0068(7)
O8 0.0245(7) 0.0487(9) 0.0264(7) -0.0053(7) 0.0076(5) -0.0092(7)
N1 0.0163(7) 0.0320(9) 0.0284(8) 0.0011(7) 0.0059(6) -0.0016(7)
N2 0.0220(7) 0.0219(8) 0.0238(7) 0.0006(6) 0.0080(6) -0.0009(6)
N3 0.0341(9) 0.0245(8) 0.0278(8) 0.0034(7) 0.0074(7) -0.0037(7)
C1 0.0172(8) 0.0367(11) 0.0299(10) -0.0024(8) 0.0045(7) -0.0040(8)
C2 0.0164(8) 0.0307(10) 0.0249(9) 0.0018(8) 0.0054(7) -0.0049(7)
C3 0.0185(8) 0.0349(11) 0.0256(9) -0.0024(8) 0.0093(7) -0.0032(8)
C4 0.0172(8) 0.0279(10) 0.0330(10) -0.0055(8) 0.0094(7) -0.0015(7)
C5 0.0182(8) 0.0253(9) 0.0262(9) 0.0025(8) 0.0064(7) 0.0001(7)
C6 0.0165(8) 0.0221(9) 0.0241(9) -0.0010(7) 0.0049(7) -0.0021(7)
C7 0.0139(7) 0.0226(9) 0.0238(9) 0.0026(7) 0.0034(6) -0.0004(7)
C8 0.0161(8) 0.0226(9) 0.0239(9) 0.0008(7) 0.0033(7) 0.0017(7)
C9 0.0207(8) 0.0212(9) 0.0254(9) 0.0040(7) 0.0047(7) -0.0001(7)
C10 0.0248(9) 0.0206(9) 0.0262(9) 0.0020(8) 0.0060(7) -0.0001(7)
C11 0.0255(9) 0.0261(10) 0.0367(11) -0.0014(9) 0.0043(8) 0.0012(8)
C12 0.0303(10) 0.0241(10) 0.0375(11) 0.0028(9) -0.0007(9) 0.0034(8)
C13 0.0338(11) 0.0217(10) 0.0362(11) 0.0013(9) 0.0045(8) 0.0005(9)
C14 0.0646(16) 0.0521(16) 0.0258(11) 0.0037(11) 0.0008(10) 0.0178(14)
C15 0.0369(10) 0.0213(9) 0.0269(10) -0.0012(8) 0.0090(8) -0.0003(8)
C16 0.0239(9) 0.0216(9) 0.0276(10) 0.0012(8) 0.0038(7) -0.0019(8)
C17 0.0415(12) 0.0305(11) 0.0282(10) 0.0058(9) -0.0015(9) 0.0010(9)
C18 0.0297(10) 0.0233(10) 0.0322(10) -0.0011(8) 0.0015(8) -0.0022(8)
C19 0.0330(12) 0.0320(12) 0.0785(19) -0.0139(13) 0.0043(12) -0.0090(11)
C20 0.0408(11) 0.0308(11) 0.0292(10) 0.0013(9) 0.0145(9) -0.0076(9)
C21 0.0408(11) 0.0284(11) 0.0253(9) 0.0019(8) 0.0110(8) -0.0071(9)
C22 0.0236(9) 0.0241(9) 0.0234(9) 0.0023(8) 0.0051(7) -0.0009(8)
C23 0.0188(8) 0.0249(10) 0.0233(9) 0.0028(8) 0.0041(7) -0.0014(7)
C24 0.0263(9) 0.0290(10) 0.0226(9) 0.0015(8) 0.0076(7) -0.0016(8)
C25 0.0237(9) 0.0270(10) 0.0249(9) -0.0027(8) 0.0052(7) -0.0013(8)
C26 0.0178(8) 0.0232(9) 0.0260(9) 0.0011(7) 0.0033(7) -0.0011(7)
C27 0.0288(10) 0.0234(10) 0.0337(10) -0.0022(8) 0.0056(8) 0.0010(8)
C28 0.0205(9) 0.0450(12) 0.0340(11) -0.0085(10) 0.0115(8) -0.0062(9)
C29 0.0169(8) 0.0392(12) 0.0358(11) 0.0003(9) 0.0083(8) 0.0011(8)
C30 0.0177(8) 0.0255(9) 0.0261(9) -0.0004(8) 0.0042(7) -0.0038(7)
C31 0.0186(8) 0.0237(9) 0.0213(8) 0.0005(7) 0.0064(7) -0.0015(7)
C32 0.0167(8) 0.0248(9) 0.0208(8) 0.0003(7) 0.0056(6) -0.0009(7)
N4 0.0149(7) 0.0230(8) 0.0248(8) 0.0008(6) 0.0056(6) -0.0024(6)
C34 0.0237(9) 0.0228(9) 0.0195(8) -0.0002(7) 0.0072(7) -0.0009(7)
C35 0.0227(9) 0.0271(10) 0.0202(8) -0.0002(8) 0.0055(7) -0.0014(8)
C36 0.0287(9) 0.0277(10) 0.0276(10) 0.0024(8) 0.0051(8) -0.0063(8)
C37 0.0398(12) 0.0270(11) 0.0282(10) 0.0050(8) 0.0037(8) -0.0030(9)
C38 0.0316(10) 0.0314(11) 0.0252(9) 0.0041(8) 0.0020(8) 0.0050(9)
C39 0.0226(9) 0.0310(10) 0.0217(8) 0.0007(8) 0.0030(7) 0.0004(8)
C40 0.0193(9) 0.0330(11) 0.0444(12) -0.0042(10) 0.0110(8) 0.0031(9)
C41 0.0250(10) 0.0362(12) 0.0662(16) 0.0060(12) 0.0109(10) 0.0088(10)
C42 0.0363(12) 0.0342(13) 0.087(2) 0.0130(14) 0.0163(13) 0.0102(11)
C43 0.0197(9) 0.0422(12) 0.0251(9) -0.0040(9) 0.0092(7) -0.0030(9)
C44 0.0317(11) 0.0643(17) 0.0283(10) 0.0078(11) 0.0050(8) -0.0026(11)
C33 0.0343(16) 0.0431(19) 0.316(9) -0.036(3) -0.049(3) -0.0032(15)

loop_
_atom_type_symbol
_atom_type_description
_atom_type_scat_dispersion_real
_atom_type_scat_dispersion_imag
_atom_type_scat_source
C C 0.0181 0.0091 'International Tables Vol C Tables 4.2.6.8 and 6.1.1.4'
H H 0.0000 0.0000 'International Tables Vol C Tables 4.2.6.8 and 6.1.1.4'
N N 0.0311 0.0180 'International Tables Vol C Tables 4.2.6.8 and 6.1.1.4'
O O 0.0492 0.0322 'International Tables Vol C Tables 4.2.6.8 and 6.1.1.4'

loop_
_geom_angle_atom_site_label_1
_geom_angle_atom_site_label_2
_geom_angle_atom_site_label_3
_geom_angle
C15 O1 C14 116.10(19)
C26 O3 C27 119.24(15)
C6 O4 H21 104.7(19)
C28 O5 C29 108.74(14)
C40 O6 C41 61.40(16)
C43 O7 C44 116.26(18)
C29 N1 C1 112.92(15)
C29 N1 C2 110.49(16)
C1 N1 C2 111.18(17)
C8 N2 C9 110.53(16)
C8 N2 H16 124.7
C9 N2 H16 124.7
C20 N3 C16 116.42(17)
C20 N3 C17 114.94(18)
C16 N3 C17 112.79(17)
N1 C1 H1 109.5
N1 C1 H24 109.5
H1 C1 H24 109.5
N1 C1 H23 109.5
H1 C1 H23 109.5
H24 C1 H23 109.5
N1 C2 C3 105.83(17)
N1 C2 C30 110.25(15)
C3 C2 C30 117.06(15)
N1 C2 H32 107.8
C3 C2 H32 107.8
C30 C2 H32 107.8
C43 C3 C2 114.97(18)
C43 C3 C4 113.68(16)
C2 C3 C4 110.50(16)
C43 C3 C28 104.30(16)
C2 C3 C28 105.12(15)
C4 C3 C28 107.40(17)
C40 C4 C5 108.63(17)
C40 C4 C3 103.88(16)
C5 C4 C3 117.27(17)
C40 C4 H43 108.9
C5 C4 H43 108.9
C3 C4 H43 108.9
C6 C5 C4 117.59(16)
C6 C5 H44 107.9
C4 C5 H44 107.9
C6 C5 H22 107.9
C4 C5 H22 107.9
H44 C5 H22 107.2
O4 C6 C32 107.75(14)
O4 C6 C5 109.94(15)
C32 C6 C5 112.92(15)
O4 C6 C7 105.82(14)
C32 C6 C7 113.93(15)
C5 C6 C7 106.23(14)
C26 C7 C8 115.29(17)
C26 C7 C6 123.66(17)
C8 C7 C6 120.59(17)
N2 C8 C7 130.17(17)
N2 C8 C23 106.59(17)
C7 C8 C23 123.23(18)
C22 C9 N2 108.26(17)
C22 C9 C10 133.00(18)
N2 C9 C10 118.74(16)
C9 C10 C15 105.27(15)
C9 C10 C16 111.45(16)
C15 C10 C16 109.53(16)
C9 C10 C11 113.95(17)
C15 C10 C11 109.97(17)
C16 C10 C11 106.66(16)
C12 C11 C10 109.54(17)
C12 C11 H5 109.8
C10 C11 H5 109.8
C12 C11 H4 109.8
C10 C11 H4 109.8
H5 C11 H4 108.2
C17 C12 C11 108.78(18)
C17 C12 C13 107.60(19)
C11 C12 C13 110.42(17)
C17 C12 H11 110.0
C11 C12 H11 110.0
C13 C12 H11 110.0
C12 C13 C18 109.17(17)
C12 C13 H10 109.8
C18 C13 H10 109.8
C12 C13 H2 109.8
C18 C13 H2 109.8
H10 C13 H2 108.3
O1 C14 H49 109.5
O1 C14 H50 109.5
H49 C14 H50 109.5
O1 C14 H3 109.5
H49 C14 H3 109.5
H50 C14 H3 109.5
O2 C15 O1 123.9(2)
O2 C15 C10 124.9(2)
O1 C15 C10 111.16(17)
N3 C16 C18 107.52(16)
N3 C16 C10 113.07(16)
C18 C16 C10 107.91(16)
N3 C16 H48 109.4
C18 C16 H48 109.4
C10 C16 H48 109.4
N3 C17 C12 107.69(17)
N3 C17 H12 110.2
C12 C17 H12 110.2
N3 C17 H13 110.2
C12 C17 H13 110.2
H12 C17 H13 108.5
C19 C18 C16 112.20(19)
C19 C18 C13 112.85(19)
C16 C18 C13 107.12(16)
C19 C18 H9 108.2
C16 C18 H9 108.2
C13 C18 H9 108.2
C33 C19 C18 113.1(3)
C33 C19 H51 109.0
C18 C19 H51 109.0
C33 C19 H52 109.0
C18 C19 H52 109.0
H51 C19 H52 107.8
N3 C20 C21 116.93(17)
N3 C20 H47 108.1
C21 C20 H47 108.1
N3 C20 H46 108.1
C21 C20 H46 108.1
H47 C20 H46 107.3
C22 C21 C20 117.55(17)
C22 C21 H15 107.9
C20 C21 H15 107.9
C22 C21 H14 107.9
C20 C21 H14 107.9
H15 C21 H14 107.2
C9 C22 C23 106.73(17)
C9 C22 C21 131.29(19)
C23 C22 C21 121.74(18)
C24 C23 C8 119.00(18)
C24 C23 C22 133.13(18)
C8 C23 C22 107.87(17)
C25 C24 C23 119.02(18)
C25 C24 H45 120.5
C23 C24 H45 120.5
C24 C25 C26 121.03(19)
C24 C25 H17 119.5
C26 C25 H17 119.5
O3 C26 C7 116.10(17)
O3 C26 C25 121.60(18)
C7 C26 C25 122.29(18)
O3 C27 H18 109.5
O3 C27 H20 109.5
H18 C27 H20 109.5
O3 C27 H19 109.5
H18 C27 H19 109.5
H20 C27 H19 109.5
O5 C28 C3 109.94(17)
O5 C28 H38 109.7
C3 C28 H38 109.7
O5 C28 H39 109.7
C3 C28 H39 109.7
H38 C28 H39 108.2
O5 C29 N1 110.65(18)
O5 C29 C40 107.38(18)
N1 C29 C40 109.57(16)
O5 C29 H33 109.7
N1 C29 H33 109.7
C40 C29 H33 109.7
C31 C30 C2 118.02(15)
C31 C30 H31 107.8
C2 C30 H31 107.8
C31 C30 H30 107.8
C2 C30 H30 107.8
H31 C30 H30 107.1
C32 C31 C35 106.52(16)
C32 C31 C30 128.89(17)
C35 C31 C30 124.31(17)
C31 C32 N4 109.37(17)
C31 C32 C6 133.21(17)
N4 C32 C6 117.37(16)
C34 N4 C32 109.47(16)
C34 N4 H25 125.3
C32 N4 H25 125.3
N4 C34 C39 130.65(18)
N4 C34 C35 107.48(17)
C39 C34 C35 121.87(18)
C36 C35 C34 118.78(18)
C36 C35 C31 134.07(18)
C34 C35 C31 107.15(17)
C37 C36 C35 119.34(19)
C37 C36 H29 120.3
C35 C36 H29 120.3
C36 C37 C38 121.1(2)
C36 C37 H28 119.4
C38 C37 H28 119.4
C39 C38 C37 120.96(19)
C39 C38 H27 119.5
C37 C38 H27 119.5
C38 C39 C34 117.91(18)
C38 C39 H26 121.0
C34 C39 H26 121.0
O6 C40 C41 59.37(17)
O6 C40 C29 111.95(17)
C41 C40 C29 122.18(19)
O6 C40 C4 117.27(19)
C41 C40 C4 124.65(19)
C29 C40 C4 110.08(19)
O6 C41 C40 59.24(16)
O6 C41 C42 115.6(2)
C40 C41 C42 125.2(2)
O6 C41 H34 114.9
C40 C41 H34 114.9
C42 C41 H34 114.9
C41 C42 H37 109.5
C41 C42 H36 109.5
H37 C42 H36 109.5
C41 C42 H35 109.5
H37 C42 H35 109.5
H36 C42 H35 109.5
O8 C43 O7 123.81(19)
O8 C43 C3 124.3(2)
O7 C43 C3 111.54(17)
O7 C44 H41 109.5
O7 C44 H42 109.5
H41 C44 H42 109.5
O7 C44 H40 109.5
H41 C44 H40 109.5
H42 C44 H40 109.5
C19 C33 H6 109.5
C19 C33 H7 109.5
H6 C33 H7 109.5
C19 C33 H8 109.5
H6 C33 H8 109.5
H7 C33 H8 109.5

loop_
_geom_bond_atom_site_label_1
_geom_bond_atom_site_label_2
_geom_bond_distance
O1 C15 1.323(3)
O1 C14 1.443(3)
O2 C15 1.201(3)
O3 C26 1.374(2)
O3 C27 1.421(2)
O4 C6 1.443(2)
O4 H21 0.87(3)
O5 C28 1.437(3)
O5 C29 1.443(3)
O6 C40 1.440(3)
O6 C41 1.441(4)
O7 C43 1.332(3)
O7 C44 1.446(3)
O8 C43 1.216(3)
N1 C29 1.444(3)
N1 C1 1.458(3)
N1 C2 1.489(3)
N2 C8 1.366(3)
N2 C9 1.392(3)
N2 H16 0.8800
N3 C20 1.449(3)
N3 C16 1.461(3)
N3 C17 1.463(3)
C1 H1 0.9800
C1 H24 0.9800
C1 H23 0.9800
C2 C3 1.544(3)
C2 C30 1.556(3)
C2 H32 1.0000
C3 C43 1.523(3)
C3 C4 1.546(3)
C3 C28 1.565(3)
C4 C40 1.528(3)
C4 C5 1.541(3)
C4 H43 1.0000
C5 C6 1.537(2)
C5 H44 0.9900
C5 H22 0.9900
C6 C32 1.508(3)
C6 C7 1.539(2)
C7 C26 1.395(3)
C7 C8 1.413(3)
C8 C23 1.413(3)
C9 C22 1.378(3)
C9 C10 1.518(3)
C10 C15 1.536(3)
C10 C16 1.554(3)
C10 C11 1.565(3)
C11 C12 1.532(3)
C11 H5 0.9900
C11 H4 0.9900
C12 C17 1.527(3)
C12 C13 1.537(3)
C12 H11 1.0000
C13 C18 1.543(3)
C13 H10 0.9900
C13 H2 0.9900
C14 H49 0.9800
C14 H50 0.9800
C14 H3 0.9800
C16 C18 1.539(3)
C16 H48 1.0000
C17 H12 0.9900
C17 H13 0.9900
C18 C19 1.527(3)
C18 H9 1.0000
C19 C33 1.520(5)
C19 H51 0.9900
C19 H52 0.9900
C20 C21 1.527(3)
C20 H47 0.9900
C20 H46 0.9900
C21 C22 1.507(3)
C21 H15 0.9900
C21 H14 0.9900
C22 C23 1.436(3)
C23 C24 1.400(3)
C24 C25 1.379(3)
C24 H45 0.9500
C25 C26 1.410(3)
C25 H17 0.9500
C27 H18 0.9800
C27 H20 0.9800
C27 H19 0.9800
C28 H38 0.9900
C28 H39 0.9900
C29 C40 1.518(3)
C29 H33 1.0000
C30 C31 1.507(2)
C30 H31 0.9900
C30 H30 0.9900
C31 C32 1.376(3)
C31 C35 1.435(3)
C32 N4 1.381(2)
N4 C34 1.368(3)
N4 H25 0.8800
C34 C39 1.400(3)
C34 C35 1.415(3)
C35 C36 1.404(3)
C36 C37 1.374(3)
C36 H29 0.9500
C37 C38 1.412(3)
C37 H28 0.9500
C38 C39 1.377(3)
C38 H27 0.9500
C39 H26 0.9500
C40 C41 1.471(4)
C41 C42 1.508(4)
C41 H34 1.0000
C42 H37 0.9800
C42 H36 0.9800
C42 H35 0.9800
C44 H41 0.9800
C44 H42 0.9800
C44 H40 0.9800
C33 H6 0.9800
C33 H7 0.9800
C33 H8 0.9800

loop_
_geom_hbond_atom_site_label_D
_geom_hbond_atom_site_label_H
_geom_hbond_atom_site_label_A
_geom_hbond_distance_DH
_geom_hbond_distance_HA
_geom_hbond_distance_DA
_geom_hbond_angle_DHA
_geom_hbond_site_symmetry_A
N4 H25 O5 0.88 2.07 2.938(2) 167.0 1_655
C18 H9 O1 1.00 2.62 3.133(3) 111.7 .
C5 H44 N1 0.99 2.54 3.111(2) 116.5 .
N2 H16 O4 0.88 2.14 2.642(2) 115.6 .
N2 H16 O2 0.88 2.53 3.093(2) 122.9 .
O4 H21 O8 0.87(3) 1.98(3) 2.832(2) 166(3) .
N4 H25 O5 0.88 2.07 2.938(2) 167.0 1_655
C18 H9 O1 1.00 2.62 3.133(3) 111.7 .
C5 H44 N1 0.99 2.54 3.111(2) 116.5 .
N2 H16 O4 0.88 2.14 2.642(2) 115.6 .
N2 H16 O2 0.88 2.53 3.093(2) 122.9 .
O4 H21 O8 0.87(3) 1.98(3) 2.832(2) 166(3) .
N4 H25 O5 0.88 2.07 2.938(2) 167.0 1_655
C18 H9 O1 1.00 2.62 3.133(3) 111.7 .
C5 H44 N1 0.99 2.54 3.111(2) 116.5 .
N2 H16 O4 0.88 2.14 2.642(2) 115.6 .
N2 H16 O2 0.88 2.53 3.093(2) 122.9 .
O4 H21 O8 0.87(3) 1.98(3) 2.832(2) 166(3) .
N4 H25 O5 0.88 2.07 2.938(2) 167.0 1_655
C18 H9 O1 1.00 2.62 3.133(3) 111.7 .
C5 H44 N1 0.99 2.54 3.111(2) 116.5 .
N2 H16 O4 0.88 2.14 2.642(2) 115.6 .
N2 H16 O2 0.88 2.53 3.093(2) 122.9 .
O4 H21 O8 0.87(3) 1.98(3) 2.832(2) 166(3) .
N4 H25 O5 0.88 2.07 2.938(2) 167.0 1_655
C18 H9 O1 1.00 2.62 3.133(3) 111.7 .
C5 H44 N1 0.99 2.54 3.111(2) 116.5 .
N2 H16 O4 0.88 2.14 2.642(2) 115.6 .
N2 H16 O2 0.88 2.53 3.093(2) 122.9 .
O4 H21 O8 0.87(3) 1.98(3) 2.832(2) 166(3) .
C18 H9 O1 1.00 2.62 3.133(3) 111.7 .
C5 H44 N1 0.99 2.54 3.111(2) 116.5 .
N2 H16 O4 0.88 2.14 2.642(2) 115.6 .
N2 H16 O2 0.88 2.53 3.093(2) 122.9 .
O4 H21 O8 0.87(3) 1.98(3) 2.832(2) 166(3) .
C18 H9 O1 1.00 2.62 3.133(3) 111.7 .
C5 H44 N1 0.99 2.54 3.111(2) 116.5 .
N2 H16 O4 0.88 2.14 2.642(2) 115.6 .
N2 H16 O2 0.88 2.53 3.093(2) 122.9 .
O4 H21 O8 0.87(3) 1.98(3) 2.832(2) 166(3) .
O4 H21 O8 0.87(3) 1.98(3) 2.832(2) 166(3) .
N2 H16 O2 0.88 2.53 3.093(2) 122.9 .
N2 H16 O4 0.88 2.14 2.642(2) 115.6 .
C5 H44 N1 0.99 2.54 3.111(2) 116.5 .
C18 H9 O1 1.00 2.62 3.133(3) 111.7 .
O4 H21 O8 0.87(3) 1.98(3) 2.832(2) 166(3) .
N2 H16 O2 0.88 2.53 3.093(2) 122.9 .
N2 H16 O4 0.88 2.14 2.642(2) 115.6 .
C5 H44 N1 0.99 2.54 3.111(2) 116.5 .
C18 H9 O1 1.00 2.62 3.133(3) 111.7 .
O4 H21 O8 0.87(3) 1.98(3) 2.832(2) 166(3) .
N2 H16 O2 0.88 2.53 3.093(2) 122.9 .
N2 H16 O4 0.88 2.14 2.642(2) 115.6 .
C5 H44 N1 0.99 2.54 3.111(2) 116.5 .
C18 H9 O1 1.00 2.62 3.133(3) 111.7 .
N4 H25 O5 0.88 2.07 2.938(2) 167.0 1_655
O4 H21 O8 0.87(3) 1.98(3) 2.832(2) 166(3) .
N2 H16 O2 0.88 2.53 3.093(2) 122.9 .
N2 H16 O4 0.88 2.14 2.642(2) 115.6 .
C5 H44 N1 0.99 2.54 3.111(2) 116.5 .
C18 H9 O1 1.00 2.62 3.133(3) 111.7 .
N4 H25 O5 0.88 2.07 2.938(2) 167.0 1_655
O4 H21 O8 0.87(3) 1.98(3) 2.832(2) 166(3) .
N2 H16 O2 0.88 2.53 3.093(2) 122.9 .
N2 H16 O4 0.88 2.14 2.642(2) 115.6 .
C5 H44 N1 0.99 2.54 3.111(2) 116.5 .
C18 H9 O1 1.00 2.62 3.133(3) 111.7 .
N4 H25 O5 0.88 2.07 2.938(2) 167.0 1_655
O4 H21 O8 0.87(3) 1.98(3) 2.832(2) 166(3) .
N2 H16 O2 0.88 2.53 3.093(2) 122.9 .
N2 H16 O4 0.88 2.14 2.642(2) 115.6 .
C5 H44 N1 0.99 2.54 3.111(2) 116.5 .
C18 H9 O1 1.00 2.62 3.133(3) 111.7 .
N4 H25 O5 0.88 2.07 2.938(2) 167.0 1_655
O4 H21 O8 0.87(3) 1.98(3) 2.832(2) 166(3) .
N2 H16 O2 0.88 2.53 3.093(2) 122.9 .
N2 H16 O4 0.88 2.14 2.642(2) 115.6 .
C5 H44 N1 0.99 2.54 3.111(2) 116.5 .
C18 H9 O1 1.00 2.62 3.133(3) 111.7 .
N4 H25 O5 0.88 2.07 2.938(2) 167.0 1_655
O4 H21 O8 0.87(3) 1.98(3) 2.832(2) 166(3) .
N2 H16 O2 0.88 2.53 3.093(2) 122.9 .
N2 H16 O4 0.88 2.14 2.642(2) 115.6 .
C5 H44 N1 0.99 2.54 3.111(2) 116.5 .
C18 H9 O1 1.00 2.62 3.133(3) 111.7 .
N4 H25 O5 0.88 2.07 2.938(2) 167.0 1_655

loop_
_geom_torsion_atom_site_label_1
_geom_torsion_atom_site_label_2
_geom_torsion_atom_site_label_3
_geom_torsion_atom_site_label_4
_geom_torsion
C29 N1 C2 C3 -25.38(19)
C1 N1 C2 C3 -151.59(15)
C29 N1 C2 C30 -152.86(16)
C1 N1 C2 C30 80.93(18)
N1 C2 C3 C43 -175.71(15)
C30 C2 C3 C43 -52.4(2)
N1 C2 C3 C4 -45.38(19)
C30 C2 C3 C4 77.9(2)
N1 C2 C3 C28 70.20(19)
C30 C2 C3 C28 -166.51(17)
C43 C3 C4 C40 -156.84(17)
C2 C3 C4 C40 72.15(19)
C28 C3 C4 C40 -42.0(2)
C43 C3 C4 C5 83.3(2)
C2 C3 C4 C5 -47.7(2)
C28 C3 C4 C5 -161.83(16)
C40 C4 C5 C6 172.60(17)
C3 C4 C5 C6 -70.1(2)
C4 C5 C6 O4 -47.4(2)
C4 C5 C6 C32 72.9(2)
C4 C5 C6 C7 -161.48(17)
O4 C6 C7 C26 157.56(16)
C32 C6 C7 C26 39.4(2)
C5 C6 C7 C26 -85.6(2)
O4 C6 C7 C8 -30.7(2)
C32 C6 C7 C8 -148.85(16)
C5 C6 C7 C8 86.2(2)
C9 N2 C8 C7 179.27(18)
C9 N2 C8 C23 -1.7(2)
C26 C7 C8 N2 176.20(18)
C6 C7 C8 N2 3.8(3)
C26 C7 C8 C23 -2.7(3)
C6 C7 C8 C23 -175.16(16)
C8 N2 C9 C22 1.7(2)
C8 N2 C9 C10 -178.13(16)
C22 C9 C10 C15 -147.1(2)
N2 C9 C10 C15 32.6(2)
C22 C9 C10 C16 -28.5(3)
N2 C9 C10 C16 151.23(17)
C22 C9 C10 C11 92.3(3)
N2 C9 C10 C11 -88.0(2)
C9 C10 C11 C12 -114.35(19)
C15 C10 C11 C12 127.74(18)
C16 C10 C11 C12 9.1(2)
C10 C11 C12 C17 52.8(2)
C10 C11 C12 C13 -65.0(2)
C17 C12 C13 C18 -68.5(2)
C11 C12 C13 C18 50.1(2)
C14 O1 C15 O2 1.8(3)
C14 O1 C15 C10 -175.3(2)
C9 C10 C15 O2 -96.3(2)
C16 C10 C15 O2 143.8(2)
C11 C10 C15 O2 26.9(3)
C9 C10 C15 O1 80.8(2)
C16 C10 C15 O1 -39.1(2)
C11 C10 C15 O1 -156.01(17)
C20 N3 C16 C18 151.89(17)
C17 N3 C16 C18 -72.1(2)
C20 N3 C16 C10 -89.1(2)
C17 N3 C16 C10 46.9(2)
C9 C10 C16 N3 63.5(2)
C15 C10 C16 N3 179.61(16)
C11 C10 C16 N3 -61.4(2)
C9 C10 C16 C18 -177.68(16)
C15 C10 C16 C18 -61.6(2)
C11 C10 C16 C18 57.4(2)
C20 N3 C17 C12 154.86(18)
C16 N3 C17 C12 18.2(2)
C11 C12 C17 N3 -70.2(2)
C13 C12 C17 N3 49.4(2)
N3 C16 C18 C19 -74.9(2)
C10 C16 C18 C19 162.8(2)
N3 C16 C18 C13 49.5(2)
C10 C16 C18 C13 -72.8(2)
C12 C13 C18 C19 140.0(2)
C12 C13 C18 C16 16.0(2)
C16 C18 C19 C33 -66.7(4)
C13 C18 C19 C33 172.2(4)
C16 N3 C20 C21 76.2(2)
C17 N3 C20 C21 -58.9(3)
N3 C20 C21 C22 -47.4(3)
N2 C9 C22 C23 -0.9(2)
C10 C9 C22 C23 178.8(2)
N2 C9 C22 C21 173.3(2)
C10 C9 C22 C21 -7.0(4)
C20 C21 C22 C9 30.1(3)
C20 C21 C22 C23 -156.38(19)
N2 C8 C23 C24 -179.42(17)
C7 C8 C23 C24 -0.3(3)
N2 C8 C23 C22 1.1(2)
C7 C8 C23 C22 -179.80(17)
C9 C22 C23 C24 -179.5(2)
C21 C22 C23 C24 5.6(3)
C9 C22 C23 C8 -0.1(2)
C21 C22 C23 C8 -174.97(18)
C8 C23 C24 C25 1.7(3)
C22 C23 C24 C25 -179.0(2)
C23 C24 C25 C26 0.1(3)
C27 O3 C26 C7 -172.45(16)
C27 O3 C26 C25 9.2(3)
C8 C7 C26 O3 -173.83(15)
C6 C7 C26 O3 -1.6(3)
C8 C7 C26 C25 4.5(3)
C6 C7 C26 C25 176.68(17)
C24 C25 C26 O3 174.88(17)
C24 C25 C26 C7 -3.4(3)
C29 O5 C28 C3 -22.5(2)
C43 C3 C28 O5 -165.66(19)
C2 C3 C28 O5 -44.3(2)
C4 C3 C28 O5 73.4(2)
C28 O5 C29 N1 73.0(2)
C28 O5 C29 C40 -46.6(2)
C1 N1 C29 O5 80.8(2)
C2 N1 C29 O5 -44.5(2)
C1 N1 C29 C40 -161.04(17)
C2 N1 C29 C40 73.7(2)
N1 C2 C30 C31 137.22(17)
C3 C2 C30 C31 16.2(2)
C2 C30 C31 C32 -72.8(3)
C2 C30 C31 C35 113.9(2)
C35 C31 C32 N4 -0.3(2)
C30 C31 C32 N4 -174.48(17)
C35 C31 C32 C6 -177.48(19)
C30 C31 C32 C6 8.3(3)
O4 C6 C32 C31 129.6(2)
C5 C6 C32 C31 8.0(3)
C7 C6 C32 C31 -113.3(2)
O4 C6 C32 N4 -47.4(2)
C5 C6 C32 N4 -168.99(16)
C7 C6 C32 N4 69.7(2)
C31 C32 N4 C34 0.8(2)
C6 C32 N4 C34 178.45(15)
C32 N4 C34 C39 178.16(19)
C32 N4 C34 C35 -0.9(2)
N4 C34 C35 C36 -179.31(17)
C39 C34 C35 C36 1.5(3)
N4 C34 C35 C31 0.7(2)
C39 C34 C35 C31 -178.46(17)
C32 C31 C35 C36 179.8(2)
C30 C31 C35 C36 -5.7(3)
C32 C31 C35 C34 -0.2(2)
C30 C31 C35 C34 174.27(16)
C34 C35 C36 C37 -1.4(3)
C31 C35 C36 C37 178.6(2)
C35 C36 C37 C38 0.8(3)
C36 C37 C38 C39 -0.2(3)
C37 C38 C39 C34 0.2(3)
N4 C34 C39 C38 -179.87(19)
C35 C34 C39 C38 -0.9(3)
C41 O6 C40 C29 -115.4(2)
C41 O6 C40 C4 116.0(2)
O5 C29 C40 O6 -55.2(2)
N1 C29 C40 O6 -175.42(18)
O5 C29 C40 C41 -121.9(2)
N1 C29 C40 C41 117.9(2)
O5 C29 C40 C4 77.1(2)
N1 C29 C40 C4 -43.1(2)
C5 C4 C40 O6 -129.3(2)
C3 C4 C40 O6 105.2(2)
C5 C4 C40 C41 -59.2(3)
C3 C4 C40 C41 175.3(2)
C5 C4 C40 C29 101.2(2)
C3 C4 C40 C29 -24.3(2)
C40 O6 C41 C42 -117.3(2)
C29 C40 C41 O6 98.1(2)
C4 C40 C41 O6 -103.8(2)
O6 C40 C41 C42 101.3(3)
C29 C40 C41 C42 -160.6(3)
C4 C40 C41 C42 -2.5(4)
C44 O7 C43 O8 -3.9(3)
C44 O7 C43 C3 -177.61(18)
C2 C3 C43 O8 144.05(19)
C4 C3 C43 O8 15.3(3)
C28 C3 C43 O8 -101.4(2)
C2 C3 C43 O7 -42.3(2)
C4 C3 C43 O7 -171.06(16)
C28 C3 C43 O7 72.3(2)
